data_2001262
loop_
_publ_author_name
'Ravikumar, K.'
'Mehdi, S.'

_publ_section_title
;
 Structure of a cyclohexanone derivative
;
_journal_issue 11
_journal_name_full 'Acta Crystallographica Section C'
_journal_page_first 2027
_journal_page_last 2030
_journal_paper_doi 10.1107/S0108270193004809
_journal_volume 49
_journal_year 1993
_chemical_formula_sum 'C17 H21 N3 O6'
_chemical_formula_weight 363.4
_space_group_IT_number 14
_space_group_name_Hall '-P 2yn'
_space_group_name_H-M_alt 'P 1 21/n 1'
_symmetry_cell_setting monoclinic
_symmetry_space_group_name_Hall '-P 2yn'
_symmetry_space_group_name_H-M 'P 1 21/n 1'
_atom_type_scat_source 'SHELXTL-Plus (Sheldrick, 1990)'
_cell_angle_alpha 90
_cell_angle_beta 90.330(10)
_cell_angle_gamma 90
_cell_formula_units_Z 4
_cell_length_a 10.196(2)
_cell_length_b 9.233(2)
_cell_length_c 20.068(4)
_cell_measurement_reflns_used 25
_cell_measurement_temperature 293.0(10)
_cell_measurement_theta_max 15
_cell_measurement_theta_min 7
_cell_volume 1889.2(7)
_diffrn_measurement_device 'Siemens R3m/V'
_diffrn_measurement_method \w/2\q
_diffrn_radiation_type MoK\a
_diffrn_radiation_wavelength 0.71063
_diffrn_reflns_av_R_equivalents 0.074
_diffrn_reflns_limit_h_max 11
_diffrn_reflns_limit_h_min -11
_diffrn_reflns_limit_k_max 10
_diffrn_reflns_limit_k_min 0
_diffrn_reflns_limit_l_max 21
_diffrn_reflns_limit_l_min 0
_diffrn_reflns_number 2844
_diffrn_reflns_theta_max 45
_diffrn_standards_decay_% <1
_diffrn_standards_interval_count 98
_diffrn_standards_number 2
_exptl_absorpt_coefficient_mu 0.092
_exptl_absorpt_correction_type none
_exptl_crystal_colour colourless
_exptl_crystal_density_diffrn 1.278
_exptl_crystal_density_meas 1.268(3)
_exptl_crystal_description cubes
_exptl_crystal_size_max 0.18
_exptl_crystal_size_mid 0.15
_exptl_crystal_size_min 0.15
_refine_diff_density_max 0.201
_refine_diff_density_min -0.152
_refine_ls_goodness_of_fit_obs 1.92
_refine_ls_number_parameters 235
_refine_ls_number_reflns 1730
_refine_ls_R_factor_obs 0.056
_refine_ls_shift/esd_max 0.001
_refine_ls_structure_factor_coef F
_refine_ls_weighting_details 'w = 1/[\s^2^(F) + 0.0015|F|^2^]'
_refine_ls_weighting_scheme calc
_refine_ls_wR_factor_obs 0.053
_reflns_number_observed 1730
_reflns_number_total 2485
_reflns_observed_criterion I>=3\s(I)
_cod_data_source_file ab1055.cif
_cod_data_source_block ab1055_structure_1_of_1
_cod_depositor_comments
;
The following automatic conversions were performed:

'_refine_ls_weighting_scheme' value '1/[\s^2^(F) + 0.0015|F|^2^]' was
changed to 'calc'. New tag '_refine_ls_weighting_details' was
created. The value of the new tag was set to 'w = 1/[\s^2^(F) +
0.0015|F|^2^]'.

Automatic conversion script
Id: cif_fix_values 3143 2015-03-26 13:38:13Z robertas 
;
_cod_database_code 2001262

loop_
_space_group_symop_id
_space_group_symop_operation_xyz
1 x,y,z
2 -x+1/2,y+1/2,-z+1/2
3 -x,-y,-z
4 x+1/2,-y+1/2,z+1/2

loop_
_atom_site_label
_atom_site_fract_x
_atom_site_fract_y
_atom_site_fract_z
_atom_site_U_iso_or_equiv
C(1) .2315(3) -.0989(4) .7409(2) .0360(10)
O(11) .1409(2) -.0135(3) .74390(10) .0500(10)
C(2) .3007(3) -.1550(4) .8027(2) .0340(10)
C(21) .2341(4) -.0997(5) .8651(2) .0400(10)
O(22) .2537(2) .0233(3) .88640(10) .0540(10)
N(23) .1519(3) -.1934(4) .89330(10) .0540(10)
C(24) .0739(5) -.1571(6) .9511(2) .094(2)
C(3) .4461(3) -.1080(4) .7998(2) .0370(10)
C(4) .5090(3) -.1643(4) .7347(2) .0360(10)
C(41) .6498(4) -.1122(4) .7320(2) .045(2)
O(42) .6743(2) .0172(3) .7190(2) .0680(10)
N(43) .7448(3) -.2044(4) .7442(2) .0590(10)
C(44) .8810(4) -.1593(5) .7470(3) .090(2)
C(5) .4333(3) -.1113(4) .6719(2) .0420(10)
O(51) .4351(2) .0447(3) .67060(10) .0550(10)
C(51) .4925(4) -.1722(5) .6084(2) .066(2)
C(6) .2884(3) -.1512(4) .6768(2) .0430(10)
C(7) .5212(4) -.1551(5) .8615(2) .050(2)
C(8) .5392(4) -.2994(6) .8770(2) .062(2)
C(9) .6118(5) -.3341(8) .9333(3) .088(3)
N(91) .6315(6) -.4902(7) .9483(3) .146(4)
O(91) .7106(6) -.5193(7) .9925(3) .216(4)
O(92) .5742(5) -.5786(7) .9177(4) .176(4)
C(10) .6638(6) -.2286(8) .9750(3) .118(4)
C(11) .6427(6) -.0897(7) .9593(3) .121(3)
C(12) .5735(4) -.0507(6) .9035(2) .082(2)
H2 .2972(3) -.2589(4) .80269(16) ?
H23 .1451(3) -.2833(4) .87638(15) ?
H24A .0215(5) -.2384(6) .9644(2) ?
H24B .1309(5) -.1297(6) .9872(2) ?
H24C .0177(5) -.0773(6) .9398(2) ?
H3 .4477(3) -.0041(4) .79826(16) ?
H4 .5077(3) -.2683(4) .73540(16) ?
H43 .7249(3) -.2984(4) .75029(18) ?
H44A .8918(4) -.0894(5) .7821(3) ?
H44B .9057(4) -.1166(5) .7053(3) ?
H44C .9357(4) -.2418(5) .7559(3) ?
H51 .5088(2) .0742(3) .68519(13) ?
H51A .4883(4) -.2761(5) .60910(18) ?
H51B .5823(4) -.1420(5) .60513(18) ?
H51C .4439(4) -.1363(5) .57078(18) ?
H6A .2410(3) -.1092(4) .64010(17) ?
H6B .2794(3) -.2545(4) .67413(17) ?
H8 .5024(4) -.3750(6) .8499(2) ?
H10 .7122(6) -.2541(8) 1.0144(3) ?
H11 .6762(6) -.0134(7) .9871(3) ?
H12 .5594(4) .0487(6) .8914(2) ?

loop_
_geom_angle_atom_site_label_1
_geom_angle_atom_site_label_2
_geom_angle_atom_site_label_3
_geom_angle
_geom_angle_publ_flag
C(2) C(1) C(6) 114.4(3) yes
O(11) C(1) C(2) 122.1(3) yes
C(1) C(2) C(21) 110.6(3) yes
C(2) C(21) N(23) 114.7(3) yes
O(22) C(21) N(23) 123.5(4) yes
C(2) C(3) C(7) 111.7(3) yes
C(4) C(3) C(7) 112.5(3) yes
C(3) C(4) C(41) 108.6(3) yes
C(4) C(41) N(43) 119.1(3) yes
O(42) C(41) N(43) 120.6(4) yes
C(4) C(5) C(6) 110.4(3) yes
C(4) C(5) O(51) 108.9(3) yes
O(51) C(5) C(6) 104.7(3) yes
C(1) C(6) C(5) 111.0(3) yes
C(3) C(7) C(8) 121.9(4) yes
C(7) C(8) C(9) 118.5(5) yes
C(8) C(9) N(91) 117.4(5) yes
C(9) N(91) O(92) 120.1(6) yes
O(91) N(91) O(92) 123.3(7) yes
C(10) C(11) C(12) 121.8(6) yes
O(11) C(1) C(6) 123.4(3) yes
C(1) C(2) C(3) 108.3(3) yes
C(21) C(2) C(3) 111.8(3) yes
C(2) C(21) O(22) 121.7(3) yes
C(21) N(23) C(24) 122.7(4) yes
C(2) C(3) C(4) 109.8(3) yes
C(3) C(4) C(5) 111.9(3) yes
C(41) C(4) C(5) 109.7(3) yes
C(4) C(41) O(42) 120.2(3) yes
C(41) N(43) C(44) 121.8(3) yes
C(4) C(5) C(51) 111.4(3) yes
C(51) C(5) C(6) 110.7(3) yes
O(51) C(5) C(51) 110.4(3) yes
C(3) C(7) C(12) 119.2(4) yes
C(8) C(7) C(12) 119.0(4) yes
C(8) C(9) C(10) 122.0(5) yes
N(91) C(9) C(10) 120.5(5) yes
C(9) N(91) O(91) 116.6(6) yes
C(9) C(10) C(11) 118.1(6) yes
C(7) C(12) C(11) 120.6(5) yes

loop_
_geom_bond_atom_site_label_1
_geom_bond_atom_site_label_2
_geom_bond_distance
_geom_bond_publ_flag
C(1) O(11) 1.216(4) yes
C(1) C(6) 1.496(5) yes
C(2) C(3) 1.546(4) yes
C(21) N(23) 1.333(5) yes
C(3) C(4) 1.549(5) yes
C(4) C(41) 1.515(5) yes
C(41) O(42) 1.245(5) yes
N(43) C(44) 1.450(5) yes
C(5) C(51) 1.520(5) yes
C(7) C(8) 1.380(7) yes
C(8) C(9) 1.385(7) yes
C(9) C(10) 1.387(9) yes
N(91) O(92) 1.176(9) yes
C(11) C(12) 1.367(7) yes
C(1) C(2) 1.514(5) yes
C(2) C(21) 1.515(5) yes
C(21) O(22) 1.230(5) yes
N(23) C(24) 1.449(6) yes
C(3) C(7) 1.516(5) yes
C(4) C(5) 1.553(5) yes
C(41) N(43) 1.312(5) yes
C(5) O(51) 1.441(5) yes
C(5) C(6) 1.526(5) yes
C(7) C(12) 1.385(7) yes
C(9) N(91) 1.485(10) yes
N(91) O(91) 1.225(8) yes
C(10) C(11) 1.338(9) yes

loop_
_geom_torsion_atom_site_label_1
_geom_torsion_atom_site_label_2
_geom_torsion_atom_site_label_3
_geom_torsion_atom_site_label_4
_geom_torsion
C(2) C(1) C(6) C(5) -57.3(4)
C(1) C(2) C(3) C(4) -56.7(3)
C(21) C(2) C(3) C(4) -178.9(3)
C(2) C(3) C(7) C(8) 63.9(5)
C(2) C(3) C(4) C(41) 178.0(3)
C(4) C(3) C(7) C(8) -60.2(4)
C(3) C(4) C(5) O(51) 60.2(4)
C(3) C(4) C(5) C(6) -54.2(3)
C(4) C(5) C(6) C(1) 52.9(4)
C(8) C(9) N(91) O(91) 170.0(6)
C(6) C(1) C(2) C(3) 58.7(4)
C(1) C(2) C(21) O(22) -79.7(4)
C(3) C(2) C(21) O(22) 41.2(5)
C(2) C(3) C(7) C(12) -116.1(4)
C(2) C(3) C(4) C(5) 56.7(4)
C(4) C(3) C(7) C(12) 119.8(4)
C(3) C(4) C(5) C(51) -177.7(3)
C(3) C(4) C(41) O(42) -73.4(4)
C(7) C(8) C(9) N(91) -179.0(5)
C(8) C(9) N(91) O(92) -8.8(9)
